data_4108585
loop_
_publ_author_name
'Moran Feller'
'Mark A. Iron'
'Linda J. W. Shimon'
'Yael Diskin-Posner'
'Gregory Leitus'
'David Milstein'

_publ_section_title
;
 Competitive C-I versus C-CN Reductive Elimination from a RhIII Complex.
 Selectivity is Controlled by the Solvent
;
_journal_name_full 'Journal of the American Chemical Society'
_journal_page_first 14374
_journal_page_last 14375
_journal_paper_doi 10.1021/ja8046798
_journal_volume 130
_journal_year 2008
_chemical_formula_moiety 'C26 H48 N2 P2 Rh, I'
_chemical_formula_sum 'C26 H48 I N2 P2 Rh'
_chemical_formula_weight 680.41
_chemical_name_systematic
; 
 ? 
;
_space_group_IT_number 14
_symmetry_cell_setting monoclinic
_symmetry_space_group_name_Hall '-P 2ybc'
_symmetry_space_group_name_H-M 'P 1 21/c 1'
_atom_sites_solution_hydrogens geom
_atom_sites_solution_primary direct
_atom_sites_solution_secondary difmap
_audit_creation_method SHELXL-97
_cell_angle_alpha 90.00
_cell_angle_beta 101.095(1)
_cell_angle_gamma 90.00
_cell_formula_units_Z 4
_cell_length_a 11.3362(1)
_cell_length_b 17.2956(3)
_cell_length_c 16.0962(3)
_cell_measurement_reflns_used 13655
_cell_measurement_temperature 120(2)
_cell_measurement_theta_max 27.48
_cell_measurement_theta_min 2.55
_cell_volume 3096.94(8)
_computing_cell_refinement HKL
_computing_data_collection 'Collect package (Bruker Nonius)'
_computing_data_reduction HKL
_computing_structure_refinement 'SHELXL-97 (Sheldrick, 1997)'
_computing_structure_solution 'SHELXS-97 (Sheldrick, 1990)'
_diffrn_ambient_temperature 120(2)
_diffrn_measured_fraction_theta_full 0.994
_diffrn_measured_fraction_theta_max 0.994
_diffrn_measurement_device_type 'Nonius KappaCCD'
_diffrn_measurement_method 'phi and omega scans'
_diffrn_radiation_monochromator graphite
_diffrn_radiation_source 'fine-focus sealed tube'
_diffrn_radiation_type MoK\a
_diffrn_radiation_wavelength 0.71073
_diffrn_reflns_av_R_equivalents 0.0390
_diffrn_reflns_av_sigmaI/netI 0.0265
_diffrn_reflns_limit_h_max 14
_diffrn_reflns_limit_h_min -14
_diffrn_reflns_limit_k_max 22
_diffrn_reflns_limit_k_min 0
_diffrn_reflns_limit_l_max 20
_diffrn_reflns_limit_l_min 0
_diffrn_reflns_number 61362
_diffrn_reflns_theta_full 27.51
_diffrn_reflns_theta_max 27.51
_diffrn_reflns_theta_min 2.58
_exptl_absorpt_coefficient_mu 1.667
_exptl_absorpt_correction_T_max 0.9213
_exptl_absorpt_correction_T_min 0.6347
_exptl_absorpt_correction_type empirical
_exptl_absorpt_process_details 'SHELXL-97 (Sheldrick, 1997)'
_exptl_crystal_colour orange
_exptl_crystal_density_diffrn 1.459
_exptl_crystal_description plate
_exptl_crystal_F_000 1384
_exptl_crystal_size_max 0.30
_exptl_crystal_size_mid 0.20
_exptl_crystal_size_min 0.05
_refine_diff_density_max 2.251
_refine_diff_density_min -1.314
_refine_diff_density_rms 0.126
_refine_ls_extinction_method none
_refine_ls_goodness_of_fit_ref 1.039
_refine_ls_hydrogen_treatment constr
_refine_ls_matrix_type full
_refine_ls_number_parameters 289
_refine_ls_number_reflns 7073
_refine_ls_number_restraints 0
_refine_ls_restrained_S_all 1.039
_refine_ls_R_factor_all 0.0497
_refine_ls_R_factor_gt 0.0404
_refine_ls_shift/su_max 0.000
_refine_ls_shift/su_mean 0.000
_refine_ls_structure_factor_coef Fsqd
_refine_ls_weighting_details 'calc w=1/[\s^2^(Fo^2^)+(0.0739P)^2^+4.9156P] where P=(Fo^2^+2Fc^2^)/3'
_refine_ls_weighting_scheme calc
_refine_ls_wR_factor_gt 0.1138
_refine_ls_wR_factor_ref 0.1192
_reflns_number_gt 5964
_reflns_number_total 7073
_reflns_threshold_expression >2sigma(I)
_cod_data_source_file ja8046798_si_004.cif
_cod_data_source_block m669ar
_cod_database_code 4108585

loop_
_symmetry_equiv_pos_as_xyz
'x, y, z'
'-x, y+1/2, -z+1/2'
'-x, -y, -z'
'x, -y-1/2, z-1/2'

loop_
_atom_site_label
_atom_site_type_symbol
_atom_site_fract_x
_atom_site_fract_y
_atom_site_fract_z
_atom_site_U_iso_or_equiv
_atom_site_adp_type
_atom_site_occupancy
_atom_site_symmetry_multiplicity
_atom_site_calc_flag
_atom_site_refinement_flags
Rh1 Rh 0.37440(2) 0.232789(16) 0.018507(17) 0.02273(9) Uani 1 1 d .
I2 I 1.12501(2) -0.058674(15) 0.326854(16) 0.03316(10) Uani 1 1 d .
P2 P 0.19967(7) 0.27997(5) -0.06181(5) 0.02081(18) Uani 1 1 d .
P3 P 0.56132(8) 0.21749(5) 0.10074(6) 0.0253(2) Uani 1 1 d .
C1 C 0.3018(3) 0.1484(2) 0.0638(3) 0.0318(8) Uani 1 1 d .
N1 N 0.2580(3) 0.0961(2) 0.0922(3) 0.0414(9) Uani 1 1 d .
C2 C 0.1950(4) 0.0363(3) 0.1291(4) 0.0548(14) Uani 1 1 d .
H2A H 0.2282 0.0327 0.1905 0.066 Uiso 1 1 calc R
H2B H 0.2078 -0.0141 0.1030 0.066 Uiso 1 1 calc R
C3 C 0.0641(4) 0.0528(3) 0.1159(4) 0.0525(13) Uani 1 1 d .
H3A H 0.0238 0.0114 0.1413 0.079 Uiso 1 1 calc R
H3B H 0.0309 0.0556 0.0551 0.079 Uiso 1 1 calc R
H3C H 0.0512 0.1022 0.1426 0.079 Uiso 1 1 calc R
N11 N 0.4552(2) 0.32575(16) -0.03299(18) 0.0205(6) Uani 1 1 d .
C12 C 0.5753(3) 0.3414(2) -0.0077(2) 0.0218(7) Uani 1 1 d .
C13 C 0.6265(3) 0.4074(2) -0.0330(2) 0.0257(7) Uani 1 1 d .
H13A H 0.7101 0.4167 -0.0150 0.031 Uiso 1 1 calc R
C14 C 0.5549(3) 0.4604(2) -0.0852(2) 0.0256(7) Uani 1 1 d .
H14A H 0.5881 0.5074 -0.1010 0.031 Uiso 1 1 calc R
C15 C 0.4345(3) 0.4435(2) -0.1136(2) 0.0244(7) Uani 1 1 d .
H15A H 0.3847 0.4783 -0.1504 0.029 Uiso 1 1 calc R
C16 C 0.3870(3) 0.3761(2) -0.0883(2) 0.0205(6) Uani 1 1 d .
C21 C 0.2604(3) 0.3525(2) -0.1261(2) 0.0231(7) Uani 1 1 d .
H21A H 0.2585 0.3311 -0.1834 0.028 Uiso 1 1 calc R
H21B H 0.2082 0.3988 -0.1322 0.028 Uiso 1 1 calc R
C31 C 0.6518(3) 0.2820(2) 0.0468(2) 0.0251(7) Uani 1 1 d .
H31A H 0.7123 0.3088 0.0897 0.030 Uiso 1 1 calc R
H31B H 0.6954 0.2506 0.0109 0.030 Uiso 1 1 calc R
C22 C 0.1050(3) 0.2170(2) -0.1428(2) 0.0265(7) Uani 1 1 d .
C23 C 0.1057(3) 0.3366(2) 0.0009(2) 0.0240(7) Uani 1 1 d .
C24 C 0.0329(3) 0.2626(2) -0.2178(2) 0.0279(7) Uani 1 1 d .
H24A H -0.0145 0.2266 -0.2580 0.042 Uiso 1 1 calc R
H24B H 0.0883 0.2912 -0.2462 0.042 Uiso 1 1 calc R
H24C H -0.0211 0.2989 -0.1970 0.042 Uiso 1 1 calc R
C25 C 0.1925(4) 0.1628(2) -0.1788(3) 0.0357(9) Uani 1 1 d .
H25A H 0.1463 0.1287 -0.2218 0.054 Uiso 1 1 calc R
H25B H 0.2381 0.1315 -0.1329 0.054 Uiso 1 1 calc R
H25C H 0.2482 0.1940 -0.2045 0.054 Uiso 1 1 calc R
C26 C 0.0205(4) 0.1677(2) -0.1031(3) 0.0344(9) Uani 1 1 d .
H26A H -0.0280 0.1353 -0.1467 0.052 Uiso 1 1 calc R
H26B H -0.0325 0.2012 -0.0776 0.052 Uiso 1 1 calc R
H26C H 0.0673 0.1347 -0.0593 0.052 Uiso 1 1 calc R
C27 C 0.1860(3) 0.4032(2) 0.0430(2) 0.0296(8) Uani 1 1 d .
H27A H 0.1409 0.4349 0.0766 0.044 Uiso 1 1 calc R
H27B H 0.2108 0.4353 -0.0008 0.044 Uiso 1 1 calc R
H27C H 0.2574 0.3818 0.0800 0.044 Uiso 1 1 calc R
C28 C -0.0096(3) 0.3721(2) -0.0506(2) 0.0287(8) Uani 1 1 d .
H28A H -0.0522 0.4004 -0.0126 0.043 Uiso 1 1 calc R
H28B H -0.0614 0.3308 -0.0791 0.043 Uiso 1 1 calc R
H28C H 0.0111 0.4076 -0.0930 0.043 Uiso 1 1 calc R
C29 C 0.0747(4) 0.2851(2) 0.0720(2) 0.0311(8) Uani 1 1 d .
H29A H 0.0257 0.3146 0.1049 0.047 Uiso 1 1 calc R
H29B H 0.1491 0.2684 0.1094 0.047 Uiso 1 1 calc R
H29C H 0.0297 0.2397 0.0471 0.047 Uiso 1 1 calc R
C32 C 0.5728(3) 0.2604(2) 0.2095(2) 0.0290(8) Uani 1 1 d .
C33 C 0.6405(4) 0.1221(2) 0.1025(3) 0.0376(9) Uani 1 1 d .
C34 C 0.6972(4) 0.2538(3) 0.2670(3) 0.0397(10) Uani 1 1 d .
H34A H 0.6949 0.2773 0.3220 0.060 Uiso 1 1 calc R
H34B H 0.7567 0.2807 0.2407 0.060 Uiso 1 1 calc R
H34C H 0.7194 0.1991 0.2748 0.060 Uiso 1 1 calc R
C35 C 0.5415(4) 0.3470(2) 0.1956(3) 0.0325(8) Uani 1 1 d .
H35A H 0.5458 0.3724 0.2506 0.049 Uiso 1 1 calc R
H35B H 0.4599 0.3522 0.1622 0.049 Uiso 1 1 calc R
H35C H 0.5988 0.3714 0.1653 0.049 Uiso 1 1 calc R
C36 C 0.4777(4) 0.2234(3) 0.2527(3) 0.0415(10) Uani 1 1 d .
H36A H 0.4834 0.2456 0.3093 0.062 Uiso 1 1 calc R
H36B H 0.4912 0.1675 0.2574 0.062 Uiso 1 1 calc R
H36C H 0.3975 0.2336 0.2190 0.062 Uiso 1 1 calc R
C37 C 0.5955(4) 0.0654(3) 0.1619(4) 0.0501(13) Uani 1 1 d .
H37A H 0.6379 0.0160 0.1617 0.075 Uiso 1 1 calc R
H37B H 0.5090 0.0570 0.1428 0.075 Uiso 1 1 calc R
H37C H 0.6105 0.0866 0.2195 0.075 Uiso 1 1 calc R
C38 C 0.7794(4) 0.1273(3) 0.1268(4) 0.0488(12) Uani 1 1 d .
H38A H 0.8140 0.0755 0.1263 0.073 Uiso 1 1 calc R
H38B H 0.8024 0.1497 0.1836 0.073 Uiso 1 1 calc R
H38C H 0.8095 0.1602 0.0859 0.073 Uiso 1 1 calc R
C39 C 0.6072(4) 0.0911(3) 0.0110(4) 0.0507(12) Uani 1 1 d .
H39A H 0.6459 0.0408 0.0075 0.076 Uiso 1 1 calc R
H39B H 0.6349 0.1276 -0.0277 0.076 Uiso 1 1 calc R
H39C H 0.5198 0.0851 -0.0048 0.076 Uiso 1 1 calc R

loop_
_atom_site_aniso_label
_atom_site_aniso_U_11
_atom_site_aniso_U_22
_atom_site_aniso_U_33
_atom_site_aniso_U_23
_atom_site_aniso_U_13
_atom_site_aniso_U_12
Rh1 0.01692(14) 0.02488(16) 0.02609(16) 0.00594(10) 0.00340(11) -0.00116(9)
I2 0.03765(16) 0.03064(15) 0.03071(16) -0.00069(10) 0.00536(11) -0.00757(10)
P2 0.0179(4) 0.0242(4) 0.0202(4) 0.0020(3) 0.0032(3) -0.0008(3)
P3 0.0179(4) 0.0257(4) 0.0317(5) 0.0070(4) 0.0034(3) 0.0005(3)
C1 0.0201(17) 0.038(2) 0.036(2) 0.0080(17) 0.0005(15) 0.0012(15)
N1 0.0298(17) 0.042(2) 0.052(2) 0.0227(18) 0.0066(16) -0.0059(15)
C2 0.040(2) 0.050(3) 0.080(4) 0.033(3) 0.025(2) -0.004(2)
C3 0.042(3) 0.056(3) 0.059(3) 0.011(2) 0.008(2) -0.008(2)
N11 0.0181(13) 0.0235(14) 0.0204(14) -0.0011(11) 0.0052(10) -0.0005(11)
C12 0.0242(16) 0.0233(16) 0.0177(15) -0.0050(13) 0.0037(12) 0.0007(13)
C13 0.0242(17) 0.0290(18) 0.0256(18) -0.0040(14) 0.0090(14) -0.0046(14)
C14 0.0269(17) 0.0251(17) 0.0255(18) -0.0012(14) 0.0066(14) -0.0049(14)
C15 0.0295(18) 0.0231(17) 0.0211(17) -0.0002(13) 0.0059(14) -0.0012(13)
C16 0.0200(15) 0.0241(16) 0.0189(16) -0.0015(13) 0.0076(12) 0.0018(12)
C21 0.0213(16) 0.0271(17) 0.0207(16) 0.0023(13) 0.0035(13) 0.0005(13)
C31 0.0204(16) 0.0264(17) 0.0290(18) 0.0020(14) 0.0061(14) 0.0016(13)
C22 0.0248(17) 0.0301(18) 0.0240(18) -0.0025(15) 0.0036(14) -0.0039(14)
C23 0.0217(16) 0.0306(18) 0.0203(16) 0.0025(14) 0.0056(13) 0.0005(13)
C24 0.0255(17) 0.0332(19) 0.0231(18) 0.0009(15) 0.0000(14) -0.0004(14)
C25 0.036(2) 0.034(2) 0.037(2) -0.0101(17) 0.0055(17) 0.0011(17)
C26 0.035(2) 0.035(2) 0.031(2) 0.0037(16) 0.0005(16) -0.0111(16)
C27 0.0258(17) 0.036(2) 0.0270(18) -0.0039(16) 0.0058(14) 0.0015(15)
C28 0.0244(17) 0.034(2) 0.0276(19) 0.0017(15) 0.0057(14) 0.0050(15)
C29 0.0312(19) 0.039(2) 0.0254(19) 0.0051(16) 0.0118(15) 0.0019(16)
C32 0.0234(17) 0.036(2) 0.0267(19) 0.0100(15) 0.0034(14) 0.0017(15)
C33 0.0263(19) 0.028(2) 0.057(3) 0.0064(18) 0.0040(18) 0.0016(15)
C34 0.030(2) 0.050(3) 0.036(2) 0.0110(19) -0.0037(17) 0.0017(18)
C35 0.0324(19) 0.037(2) 0.0277(19) 0.0038(16) 0.0057(15) 0.0050(16)
C36 0.038(2) 0.053(3) 0.037(2) 0.015(2) 0.0144(18) -0.0014(19)
C37 0.036(2) 0.034(2) 0.077(4) 0.019(2) 0.004(2) 0.0016(18)
C38 0.0237(19) 0.037(2) 0.083(4) 0.005(2) 0.003(2) 0.0087(17)
C39 0.037(2) 0.037(2) 0.076(4) -0.018(2) 0.007(2) 0.0049(19)

loop_
_atom_type_symbol
_atom_type_description
_atom_type_scat_dispersion_real
_atom_type_scat_dispersion_imag
_atom_type_scat_source
C C 0.0033 0.0016 'International Tables Vol C Tables 4.2.6.8 and 6.1.1.4'
H H 0.0000 0.0000 'International Tables Vol C Tables 4.2.6.8 and 6.1.1.4'
N N 0.0061 0.0033 'International Tables Vol C Tables 4.2.6.8 and 6.1.1.4'
P P 0.1023 0.0942 'International Tables Vol C Tables 4.2.6.8 and 6.1.1.4'
I I -0.4742 1.8119 'International Tables Vol C Tables 4.2.6.8 and 6.1.1.4'
Rh Rh -1.1178 0.9187 'International Tables Vol C Tables 4.2.6.8 and 6.1.1.4'

loop_
_geom_angle_atom_site_label_1
_geom_angle_atom_site_label_2
_geom_angle_atom_site_label_3
_geom_angle
C1 Rh1 N11 179.37(15)
C1 Rh1 P3 96.38(11)
N11 Rh1 P3 83.75(8)
C1 Rh1 P2 95.69(11)
N11 Rh1 P2 84.27(8)
P3 Rh1 P2 165.77(3)
C21 P2 C22 103.36(16)
C21 P2 C23 104.99(16)
C22 P2 C23 111.71(16)
C21 P2 Rh1 100.56(11)
C22 P2 Rh1 120.15(12)
C23 P2 Rh1 113.55(11)
C31 P3 C33 103.38(18)
C31 P3 C32 104.76(17)
C33 P3 C32 112.65(19)
C31 P3 Rh1 101.26(12)
C33 P3 Rh1 119.86(14)
C32 P3 Rh1 112.52(12)
N1 C1 Rh1 179.4(4)
C1 N1 C2 174.5(5)
N1 C2 C3 111.3(4)
N1 C2 H2A 109.4
C3 C2 H2A 109.4
N1 C2 H2B 109.4
C3 C2 H2B 109.4
H2A C2 H2B 108.0
C2 C3 H3A 109.5
C2 C3 H3B 109.5
H3A C3 H3B 109.5
C2 C3 H3C 109.5
H3A C3 H3C 109.5
H3B C3 H3C 109.5
C12 N11 C16 118.1(3)
C12 N11 Rh1 121.2(2)
C16 N11 Rh1 120.5(2)
N11 C12 C13 121.8(3)
N11 C12 C31 117.6(3)
C13 C12 C31 120.5(3)
C12 C13 C14 119.6(3)
C12 C13 H13A 120.2
C14 C13 H13A 120.2
C15 C14 C13 118.8(3)
C15 C14 H14A 120.6
C13 C14 H14A 120.6
C16 C15 C14 119.8(3)
C16 C15 H15A 120.1
C14 C15 H15A 120.1
N11 C16 C15 121.6(3)
N11 C16 C21 117.8(3)
C15 C16 C21 120.4(3)
C16 C21 P2 112.8(2)
C16 C21 H21A 109.0
P2 C21 H21A 109.0
C16 C21 H21B 109.0
P2 C21 H21B 109.0
H21A C21 H21B 107.8
C12 C31 P3 112.1(2)
C12 C31 H31A 109.2
P3 C31 H31A 109.2
C12 C31 H31B 109.2
P3 C31 H31B 109.2
H31A C31 H31B 107.9
C26 C22 C24 109.6(3)
C26 C22 C25 108.6(3)
C24 C22 C25 107.3(3)
C26 C22 P2 111.0(3)
C24 C22 P2 113.3(3)
C25 C22 P2 106.8(2)
C28 C23 C27 108.0(3)
C28 C23 C29 109.8(3)
C27 C23 C29 107.7(3)
C28 C23 P2 115.5(2)
C27 C23 P2 106.1(2)
C29 C23 P2 109.3(3)
C22 C24 H24A 109.5
C22 C24 H24B 109.5
H24A C24 H24B 109.5
C22 C24 H24C 109.5
H24A C24 H24C 109.5
H24B C24 H24C 109.5
C22 C25 H25A 109.5
C22 C25 H25B 109.5
H25A C25 H25B 109.5
C22 C25 H25C 109.5
H25A C25 H25C 109.5
H25B C25 H25C 109.5
C22 C26 H26A 109.5
C22 C26 H26B 109.5
H26A C26 H26B 109.5
C22 C26 H26C 109.5
H26A C26 H26C 109.5
H26B C26 H26C 109.5
C23 C27 H27A 109.5
C23 C27 H27B 109.5
H27A C27 H27B 109.5
C23 C27 H27C 109.5
H27A C27 H27C 109.5
H27B C27 H27C 109.5
C23 C28 H28A 109.5
C23 C28 H28B 109.5
H28A C28 H28B 109.5
C23 C28 H28C 109.5
H28A C28 H28C 109.5
H28B C28 H28C 109.5
C23 C29 H29A 109.5
C23 C29 H29B 109.5
H29A C29 H29B 109.5
C23 C29 H29C 109.5
H29A C29 H29C 109.5
H29B C29 H29C 109.5
C36 C32 C34 109.9(3)
C36 C32 C35 107.9(3)
C34 C32 C35 108.5(3)
C36 C32 P3 109.2(3)
C34 C32 P3 115.0(3)
C35 C32 P3 106.0(2)
C37 C33 C39 109.0(4)
C37 C33 C38 109.0(4)
C39 C33 C38 108.1(4)
C37 C33 P3 111.0(3)
C39 C33 P3 105.2(3)
C38 C33 P3 114.3(3)
C32 C34 H34A 109.5
C32 C34 H34B 109.5
H34A C34 H34B 109.5
C32 C34 H34C 109.5
H34A C34 H34C 109.5
H34B C34 H34C 109.5
C32 C35 H35A 109.5
C32 C35 H35B 109.5
H35A C35 H35B 109.5
C32 C35 H35C 109.5
H35A C35 H35C 109.5
H35B C35 H35C 109.5
C32 C36 H36A 109.5
C32 C36 H36B 109.5
H36A C36 H36B 109.5
C32 C36 H36C 109.5
H36A C36 H36C 109.5
H36B C36 H36C 109.5
C33 C37 H37A 109.5
C33 C37 H37B 109.5
H37A C37 H37B 109.5
C33 C37 H37C 109.5
H37A C37 H37C 109.5
H37B C37 H37C 109.5
C33 C38 H38A 109.5
C33 C38 H38B 109.5
H38A C38 H38B 109.5
C33 C38 H38C 109.5
H38A C38 H38C 109.5
H38B C38 H38C 109.5
C33 C39 H39A 109.5
C33 C39 H39B 109.5
H39A C39 H39B 109.5
C33 C39 H39C 109.5
H39A C39 H39C 109.5
H39B C39 H39C 109.5

loop_
_geom_bond_atom_site_label_1
_geom_bond_atom_site_label_2
_geom_bond_distance
Rh1 C1 1.889(4)
Rh1 N11 2.098(3)
Rh1 P3 2.2874(9)
Rh1 P2 2.2967(9)
P2 C21 1.842(3)
P2 C22 1.870(4)
P2 C23 1.878(4)
P3 C31 1.842(4)
P3 C33 1.876(4)
P3 C32 1.882(4)
C1 N1 1.168(5)
N1 C2 1.447(5)
C2 C3 1.486(7)
C2 H2A 0.9900
C2 H2B 0.9900
C3 H3A 0.9800
C3 H3B 0.9800
C3 H3C 0.9800
N11 C12 1.371(4)
N11 C16 1.372(4)
C12 C13 1.376(5)
C12 C31 1.513(5)
C13 C14 1.394(5)
C13 H13A 0.9500
C14 C15 1.385(5)
C14 H14A 0.9500
C15 C16 1.379(5)
C15 H15A 0.9500
C16 C21 1.503(5)
C21 H21A 0.9900
C21 H21B 0.9900
C31 H31A 0.9900
C31 H31B 0.9900
C22 C26 1.512(5)
C22 C24 1.539(5)
C22 C25 1.555(5)
C23 C28 1.535(5)
C23 C27 1.542(5)
C23 C29 1.544(5)
C24 H24A 0.9800
C24 H24B 0.9800
C24 H24C 0.9800
C25 H25A 0.9800
C25 H25B 0.9800
C25 H25C 0.9800
C26 H26A 0.9800
C26 H26B 0.9800
C26 H26C 0.9800
C27 H27A 0.9800
C27 H27B 0.9800
C27 H27C 0.9800
C28 H28A 0.9800
C28 H28B 0.9800
C28 H28C 0.9800
C29 H29A 0.9800
C29 H29B 0.9800
C29 H29C 0.9800
C32 C36 1.530(5)
C32 C34 1.535(5)
C32 C35 1.547(5)
C33 C37 1.525(6)
C33 C39 1.544(7)
C33 C38 1.550(5)
C34 H34A 0.9800
C34 H34B 0.9800
C34 H34C 0.9800
C35 H35A 0.9800
C35 H35B 0.9800
C35 H35C 0.9800
C36 H36A 0.9800
C36 H36B 0.9800
C36 H36C 0.9800
C37 H37A 0.9800
C37 H37B 0.9800
C37 H37C 0.9800
C38 H38A 0.9800
C38 H38B 0.9800
C38 H38C 0.9800
C39 H39A 0.9800
C39 H39B 0.9800
C39 H39C 0.9800

loop_
_geom_torsion_atom_site_label_1
_geom_torsion_atom_site_label_2
_geom_torsion_atom_site_label_3
_geom_torsion_atom_site_label_4
_geom_torsion
C1 Rh1 P2 C21 -169.66(17)
N11 Rh1 P2 C21 9.71(14)
P3 Rh1 P2 C21 42.44(19)
C1 Rh1 P2 C22 -57.32(19)
N11 Rh1 P2 C22 122.04(16)
P3 Rh1 P2 C22 154.78(18)
C1 Rh1 P2 C23 78.72(18)
N11 Rh1 P2 C23 -101.91(15)
P3 Rh1 P2 C23 -69.17(19)
C1 Rh1 P3 C31 167.44(18)
N11 Rh1 P3 C31 -11.94(14)
P2 Rh1 P3 C31 -44.7(2)
C1 Rh1 P3 C33 54.7(2)
N11 Rh1 P3 C33 -124.67(18)
P2 Rh1 P3 C33 -157.4(2)
C1 Rh1 P3 C32 -81.23(18)
N11 Rh1 P3 C32 99.39(15)
P2 Rh1 P3 C32 66.6(2)
P3 Rh1 N11 C12 3.1(2)
P2 Rh1 N11 C12 175.4(2)
P3 Rh1 N11 C16 -171.9(2)
P2 Rh1 N11 C16 0.4(2)
C16 N11 C12 C13 3.2(5)
Rh1 N11 C12 C13 -171.9(2)
C16 N11 C12 C31 -174.5(3)
Rh1 N11 C12 C31 10.4(4)
N11 C12 C13 C14 0.5(5)
C31 C12 C13 C14 178.2(3)
C12 C13 C14 C15 -3.0(5)
C13 C14 C15 C16 1.7(5)
C12 N11 C16 C15 -4.6(5)
Rh1 N11 C16 C15 170.6(2)
C12 N11 C16 C21 170.8(3)
Rh1 N11 C16 C21 -14.1(4)
C14 C15 C16 N11 2.2(5)
C14 C15 C16 C21 -173.1(3)
N11 C16 C21 P2 22.8(4)
C15 C16 C21 P2 -161.8(3)
C22 P2 C21 C16 -144.0(3)
C23 P2 C21 C16 98.8(3)
Rh1 P2 C21 C16 -19.3(3)
N11 C12 C31 P3 -21.2(4)
C13 C12 C31 P3 161.0(3)
C33 P3 C31 C12 145.1(3)
C32 P3 C31 C12 -96.7(3)
Rh1 P3 C31 C12 20.4(3)
C21 P2 C22 C26 -164.2(3)
C23 P2 C22 C26 -51.8(3)
Rh1 P2 C22 C26 85.0(3)
C21 P2 C22 C24 -40.3(3)
C23 P2 C22 C24 72.1(3)
Rh1 P2 C22 C24 -151.1(2)
C21 P2 C22 C25 77.6(3)
C23 P2 C22 C25 -170.0(3)
Rh1 P2 C22 C25 -33.3(3)
C21 P2 C23 C28 68.8(3)
C22 P2 C23 C28 -42.5(3)
Rh1 P2 C23 C28 177.7(2)
C21 P2 C23 C27 -50.8(3)
C22 P2 C23 C27 -162.2(2)
Rh1 P2 C23 C27 58.1(3)
C21 P2 C23 C29 -166.8(2)
C22 P2 C23 C29 81.9(3)
Rh1 P2 C23 C29 -57.9(3)
C31 P3 C32 C36 166.5(3)
C33 P3 C32 C36 -81.8(3)
Rh1 P3 C32 C36 57.4(3)
C31 P3 C32 C34 -69.4(3)
C33 P3 C32 C34 42.3(4)
Rh1 P3 C32 C34 -178.5(3)
C31 P3 C32 C35 50.5(3)
C33 P3 C32 C35 162.2(2)
Rh1 P3 C32 C35 -58.6(3)
C31 P3 C33 C37 167.3(3)
C32 P3 C33 C37 54.8(4)
Rh1 P3 C33 C37 -81.1(4)
C31 P3 C33 C39 -74.9(3)
C32 P3 C33 C39 172.6(3)
Rh1 P3 C33 C39 36.7(3)
C31 P3 C33 C38 43.5(4)
C32 P3 C33 C38 -69.0(4)
Rh1 P3 C33 C38 155.1(3)
